data_7059991
loop_
_publ_author_name
'Bhat, Satish S.'
'S., Naveen'
'Revankar, Vidyanand K.'
'Lokanath, N. K.'
'Pinjari, Rahul V.'
'Kumbar, Vijay'
'Bhat, Kishore'

_publ_section_title
;
 Synthesis, structural characterization and biological properties of
 cyclometalated iridium(iii) complexes containing
 [1,2,5]-thiadiazolo-[3,4-f]-[1,10]-phenanthroline
;
_journal_issue 40
_journal_name_full 'New Journal of Chemistry'
_journal_page_first 17442
_journal_page_last 17452
_journal_paper_doi 10.1039/D0NJ03421E
_journal_volume 44
_journal_year 2020
_chemical_formula_moiety 'C38 H22 Ir N6 S, Cl O4, 2(C2 H3 N)'
_chemical_formula_sum 'C42 H28 Cl Ir N8 O4 S'
_chemical_formula_weight 968.43
_chemical_properties_physical Air-sensitive,Moisture-sensitive,Light-sensitive
_space_group_crystal_system orthorhombic
_space_group_IT_number 61
_space_group_name_Hall '-P 2ac 2ab'
_space_group_name_H-M_alt 'P b c a'
_atom_sites_solution_hydrogens geom
_atom_sites_solution_primary dual
_audit_creation_date 2018-01-31
_audit_creation_method
;
Olex2 1.2
(compiled 2017.08.10 svn.r3458 for OlexSys, GUI svn.r5381)
;
_audit_update_record
;
2018-02-03 deposited with the CCDC.	2020-09-17 downloaded from the CCDC.
;
_cell_angle_alpha 90
_cell_angle_beta 90
_cell_angle_gamma 90
_cell_formula_units_Z 8
_cell_length_a 19.7750(6)
_cell_length_b 17.4755(6)
_cell_length_c 22.2462(7)
_cell_measurement_temperature 296(2)
_cell_volume 7687.8(4)
_computing_molecular_graphics 'Olex2 (Dolomanov et al., 2009)'
_computing_publication_material 'Olex2 (Dolomanov et al., 2009)'
_computing_structure_refinement 'ShelXL (Sheldrick, 2015)'
_computing_structure_solution 'ShelXT (Sheldrick, 2015)'
_diffrn_ambient_temperature 296.15
_diffrn_measured_fraction_theta_full 0.969
_diffrn_measured_fraction_theta_max 0.969
_diffrn_radiation_type CuK\a
_diffrn_radiation_wavelength 1.54178
_diffrn_reflns_av_R_equivalents 0.0836
_diffrn_reflns_av_unetI/netI 0.0651
_diffrn_reflns_Laue_measured_fraction_full 0.969
_diffrn_reflns_Laue_measured_fraction_max 0.969
_diffrn_reflns_limit_h_max 22
_diffrn_reflns_limit_h_min -22
_diffrn_reflns_limit_k_max 20
_diffrn_reflns_limit_k_min -20
_diffrn_reflns_limit_l_max 25
_diffrn_reflns_limit_l_min -26
_diffrn_reflns_number 44770
_diffrn_reflns_point_group_measured_fraction_full 0.969
_diffrn_reflns_point_group_measured_fraction_max 0.969
_diffrn_reflns_theta_full 64.588
_diffrn_reflns_theta_max 64.588
_diffrn_reflns_theta_min 3.917
_exptl_absorpt_coefficient_mu 8.325
_exptl_crystal_density_diffrn 1.673
_exptl_crystal_F_000 3824
_exptl_crystal_preparation Luminescent
_exptl_crystal_recrystallization_method 'Vapour deposition'
_refine_diff_density_max 2.688
_refine_diff_density_min -2.906
_refine_diff_density_rms 0.381
_refine_ls_extinction_coef 0.00050(5)
_refine_ls_extinction_expression Fc^*^=kFc[1+0.001xFc^2^\l^3^/sin(2\q)]^-1/4^
_refine_ls_extinction_method 'SHELXL-2014/7 (Sheldrick 2014'
_refine_ls_goodness_of_fit_ref 1.067
_refine_ls_hydrogen_treatment constr
_refine_ls_matrix_type full
_refine_ls_number_parameters 512
_refine_ls_number_reflns 6271
_refine_ls_number_restraints 0
_refine_ls_restrained_S_all 1.067
_refine_ls_R_factor_all 0.0845
_refine_ls_R_factor_gt 0.0775
_refine_ls_shift/su_max 0.001
_refine_ls_shift/su_mean 0.000
_refine_ls_structure_factor_coef Fsqd
_refine_ls_weighting_details 'w=1/[\s^2^(Fo^2^)+(0.1672P)^2^] where P=(Fo^2^+2Fc^2^)/3'
_refine_ls_weighting_scheme calc
_refine_ls_wR_factor_gt 0.2033
_refine_ls_wR_factor_ref 0.2148
_reflns_Friedel_coverage 0.000
_reflns_number_gt 5337
_reflns_number_total 6271
_reflns_threshold_expression 'I > 2\s(I)'
_cod_data_source_file d0nj03421e2.cif
_cod_data_source_block irpt2clo4
_cod_depositor_comments 'Adding full bibliography for 7059990--7059991.cif.'
_cod_database_code 7059991
_shelx_shelxl_version_number 2014/7
_shelx_space_group_comment
;
The symmetry employed for this shelxl refinement is uniquely defined
by the following loop, which should always be used as a source of
symmetry information in preference to the above space-group names.
They are only intended as comments.
;
_olex2_refinement_description
;
1. Fixed Uiso
 At 1.2 times of:
  All C(H) groups
 At 1.5 times of:
  All C(H,H,H) groups
2.a Aromatic/amide H refined with riding coordinates:
 C00B(H00B), C00C(H00C), C00D(H00D), C00E(H00E), C00J(H00J), C00K(H00K),
 C00O(H00O), C00Q(H00Q), C00S(H00S), C00T(H00T), C00U(H00U), C00V(H00V),
 C00W(H00W), C00X(H00X), C010(H010), C014(H014), C017(H017), C018(H018),
 C01A(H01A), C01B(H01B), C01C(H01C), C01E(H01E)
2.b Idealised Me refined as rotating group:
 C3(H3A,H3B,H3C), C4(H4A,H4B,H4C)
;
_olex2_submission_special_instructions 'No special instructions were received'

loop_
_space_group_symop_operation_xyz
'x, y, z'
'-x+1/2, -y, z+1/2'
'-x, y+1/2, -z+1/2'
'x+1/2, -y+1/2, -z'
'-x, -y, -z'
'x-1/2, y, -z-1/2'
'x, -y-1/2, z-1/2'
'-x-1/2, y-1/2, z'

loop_
_atom_site_label
_atom_site_type_symbol
_atom_site_fract_x
_atom_site_fract_y
_atom_site_fract_z
_atom_site_U_iso_or_equiv
_atom_site_adp_type
_atom_site_occupancy
_atom_site_site_symmetry_order
_atom_site_calc_flag
_atom_site_refinement_flags_posn
_atom_site_refinement_flags_adp
_atom_site_refinement_flags_occupancy
_atom_site_disorder_assembly
_atom_site_disorder_group
Ir01 Ir 0.70877(2) 0.37782(2) 0.55826(2) 0.0163(2) Uani 1 1 d . . . . .
Cl02 Cl 0.57882(9) 0.55668(11) 0.75390(8) 0.0356(5) Uani 1 1 d . . . . .
S003 S 0.51745(10) 0.73438(10) 0.46710(11) 0.0399(6) Uani 1 1 d . . . . .
N004 N 0.7874(3) 0.4050(4) 0.5014(3) 0.0204(13) Uani 1 1 d . . . . .
N005 N 0.6334(3) 0.4158(3) 0.4958(2) 0.0174(12) Uani 1 1 d . . . . .
N006 N 0.6384(3) 0.3396(3) 0.6186(3) 0.0221(12) Uani 1 1 d . . . . .
C007 C 0.7866(3) 0.3569(5) 0.6145(4) 0.0224(16) Uani 1 1 d . . . . .
O008 O 0.5527(3) 0.5523(4) 0.6937(3) 0.0477(15) Uani 1 1 d . . . . .
N009 N 0.5716(3) 0.7212(3) 0.5214(3) 0.0330(15) Uani 1 1 d . . . . .
O00A O 0.5384(3) 0.5107(4) 0.7938(3) 0.0517(16) Uani 1 1 d . . . . .
C00B C 0.7411(3) 0.2287(4) 0.4879(3) 0.0235(15) Uani 1 1 d . . . . .
H00B H 0.7730 0.2548 0.4650 0.028 Uiso 1 1 calc R . . . .
C00C C 0.6832(4) 0.1090(4) 0.5099(4) 0.0270(17) Uani 1 1 d . . . . .
H00C H 0.6755 0.0576 0.5015 0.032 Uiso 1 1 calc R . . . .
C00D C 0.5572(3) 0.4051(4) 0.4131(3) 0.0241(15) Uani 1 1 d . . . . .
H00D H 0.5376 0.3745 0.3837 0.029 Uiso 1 1 calc R . . . .
C00E C 0.5404(3) 0.4814(4) 0.4179(3) 0.0253(15) Uani 1 1 d . . . . .
H00E H 0.5092 0.5031 0.3917 0.030 Uiso 1 1 calc R . . . .
C00F C 0.5892(3) 0.6487(4) 0.5187(3) 0.0221(15) Uani 1 1 d . . . . .
C00G C 0.9096(4) 0.4155(4) 0.4965(4) 0.0281(16) Uani 1 1 d . . . . .
C00H C 0.6507(4) 0.5340(4) 0.5485(3) 0.0209(15) Uani 1 1 d . . . . .
C00I C 0.6169(3) 0.4915(4) 0.5012(3) 0.0187(14) Uani 1 1 d . . . . .
C00J C 0.6009(4) 0.1062(4) 0.5965(4) 0.0280(16) Uani 1 1 d . . . . .
H00J H 0.5930 0.0542 0.5912 0.034 Uiso 1 1 calc R . . . .
C00K C 0.9042(4) 0.4365(4) 0.4361(3) 0.0317(18) Uani 1 1 d . . . . .
H00K H 0.9427 0.4480 0.4138 0.038 Uiso 1 1 calc R . . . .
N00L N 0.5150(3) 0.6485(4) 0.4386(3) 0.0325(16) Uani 1 1 d . . . . .
O00M O 0.6472(3) 0.5275(4) 0.7541(3) 0.0496(16) Uani 1 1 d . . . . .
O00N O 0.5784(4) 0.6339(4) 0.7743(3) 0.0519(18) Uani 1 1 d . . . . .
C00O C 0.6041(4) 0.3746(4) 0.4532(4) 0.0254(18) Uani 1 1 d . . . . .
H00O H 0.6153 0.3230 0.4500 0.031 Uiso 1 1 calc R . . . .
C00P C 0.6485(4) 0.1446(5) 0.5570(3) 0.0247(17) Uani 1 1 d . . . . .
C00Q C 0.7274(3) 0.5330(4) 0.6274(3) 0.0213(14) Uani 1 1 d . . . . .
H00Q H 0.7590 0.5070 0.6507 0.026 Uiso 1 1 calc R . . . .
N00R N 0.6960(3) 0.4946(3) 0.5828(3) 0.0214(13) Uani 1 1 d . . . . .
C00S C 0.6061(4) 0.3783(4) 0.6603(4) 0.0259(17) Uani 1 1 d . . . . .
H00S H 0.6141 0.4306 0.6632 0.031 Uiso 1 1 calc R . . . .
C00T C 0.7845(4) 0.4237(5) 0.4434(3) 0.0258(19) Uani 1 1 d . . . . .
H00T H 0.7427 0.4258 0.4245 0.031 Uiso 1 1 calc R . . . .
C00U C 0.5676(4) 0.1436(4) 0.6406(3) 0.0268(16) Uani 1 1 d . . . . .
H00U H 0.5372 0.1171 0.6648 0.032 Uiso 1 1 calc R . . . .
C00V C 0.6693(3) 0.6493(4) 0.6053(3) 0.0228(15) Uani 1 1 d . . . . .
H00V H 0.6605 0.7007 0.6129 0.027 Uiso 1 1 calc R . . . .
C00W C 0.8424(4) 0.4401(4) 0.4107(4) 0.0298(16) Uani 1 1 d . . . . .
H00W H 0.8385 0.4538 0.3704 0.036 Uiso 1 1 calc R . . . .
C00X C 0.9717(4) 0.4094(4) 0.5299(4) 0.0327(19) Uani 1 1 d . . . . .
H00X H 1.0124 0.4213 0.5113 0.039 Uiso 1 1 calc R . . . .
C00Y C 0.5574(3) 0.6063(4) 0.4721(3) 0.0233(15) Uani 1 1 d . . . . .
C00Z C 0.8504(3) 0.3986(4) 0.5275(3) 0.0191(14) Uiso 1 1 d . . . . .
C010 C 0.5602(4) 0.3450(5) 0.7005(3) 0.0319(17) Uani 1 1 d . . . . .
H010 H 0.5394 0.3745 0.7299 0.038 Uiso 1 1 calc R . . . .
C011 C 0.6601(3) 0.2233(4) 0.5675(3) 0.0209(15) Uani 1 1 d . . . . .
C012 C 0.6370(4) 0.6121(4) 0.5594(3) 0.0223(18) Uani 1 1 d . . . . .
C013 C 0.9124(4) 0.3673(4) 0.6191(4) 0.0301(18) Uani 1 1 d . . . . .
C014 C 0.5465(4) 0.2676(5) 0.6956(4) 0.0333(17) Uani 1 1 d . . . . .
H014 H 0.5162 0.2441 0.7218 0.040 Uiso 1 1 calc R . . . .
C015 C 0.5708(3) 0.5256(4) 0.4621(3) 0.0228(15) Uani 1 1 d . . . . .
C016 C 0.6245(3) 0.2614(4) 0.6133(3) 0.0235(15) Uani 1 1 d . . . . .
C017 C 0.7283(4) 0.1500(4) 0.4764(4) 0.0285(16) Uani 1 1 d . . . . .
H017 H 0.7513 0.1258 0.4452 0.034 Uiso 1 1 calc R . . . .
C018 C 0.7881(3) 0.3288(5) 0.6735(4) 0.0288(18) Uani 1 1 d . . . . .
H018 H 0.7477 0.3153 0.6921 0.035 Uiso 1 1 calc R . . . .
C019 C 0.8506(4) 0.3744(3) 0.5898(3) 0.0209(16) Uani 1 1 d . . . . .
C01A C 0.9715(4) 0.3866(4) 0.5878(5) 0.037(2) Uani 1 1 d . . . . .
H01A H 1.0127 0.3836 0.6079 0.045 Uiso 1 1 calc R . . . .
C01B C 0.9096(4) 0.3394(5) 0.6782(4) 0.040(2) Uani 1 1 d . . . . .
H01B H 0.9496 0.3335 0.6997 0.048 Uiso 1 1 calc R . . . .
C01C C 0.7147(3) 0.6098(4) 0.6402(4) 0.0235(17) Uani 1 1 d . . . . .
H01C H 0.7367 0.6339 0.6719 0.028 Uiso 1 1 calc R . . . .
C01D C 0.7063(3) 0.2673(4) 0.5333(4) 0.0203(16) Uani 1 1 d . . . . .
C01E C 0.8489(4) 0.3203(5) 0.7051(4) 0.041(2) Uani 1 1 d . . . . .
H01E H 0.8484 0.3018 0.7443 0.049 Uiso 1 1 calc R . . . .
C01F C 0.5790(3) 0.2253(4) 0.6506(3) 0.0260(16) Uani 1 1 d . . . . .
C1 C 0.1584(5) 0.5185(7) 0.1908(6) 0.071(3) Uani 1 1 d . . . . .
N2 N 0.1878(7) 0.5443(9) 0.1485(6) 0.105(4) Uani 1 1 d . . . . .
C3 C 0.1284(7) 0.4758(9) 0.2369(6) 0.086(4) Uani 1 1 d . . . . .
H3A H 0.0821 0.4913 0.2416 0.129 Uiso 1 1 calc GR . . . .
H3B H 0.1524 0.4843 0.2738 0.129 Uiso 1 1 calc GR . . . .
H3C H 0.1301 0.4224 0.2269 0.129 Uiso 1 1 calc GR . . . .
C4 C 0.1693(10) 0.1407(11) 0.1732(9) 0.118(6) Uani 1 1 d . . . . .
H4A H 0.1900 0.1229 0.2096 0.177 Uiso 1 1 calc GR . . . .
H4B H 0.1979 0.1284 0.1396 0.177 Uiso 1 1 calc GR . . . .
H4C H 0.1262 0.1163 0.1681 0.177 Uiso 1 1 calc GR . . . .
C5 C 0.1592(19) 0.2309(18) 0.1766(11) 0.202(17) Uani 1 1 d . . . . .
N9 N 0.1639(19) 0.2915(16) 0.1766(11) 0.242(17) Uani 1 1 d . . . . .

loop_
_atom_site_aniso_label
_atom_site_aniso_U_11
_atom_site_aniso_U_22
_atom_site_aniso_U_33
_atom_site_aniso_U_23
_atom_site_aniso_U_13
_atom_site_aniso_U_12
Ir01 0.0199(3) 0.0066(3) 0.0223(4) -0.00056(9) -0.00090(9) 0.00013(9)
Cl02 0.0435(10) 0.0310(10) 0.0324(10) -0.0096(8) 0.0008(8) 0.0066(8)
S003 0.0398(11) 0.0125(10) 0.0674(15) 0.0025(9) -0.0181(10) 0.0047(7)
N004 0.033(3) 0.005(3) 0.023(3) -0.002(3) 0.003(2) -0.001(2)
N005 0.020(3) 0.012(3) 0.020(3) -0.002(2) -0.007(2) 0.001(2)
N006 0.022(3) 0.015(3) 0.029(3) 0.000(2) 0.004(2) -0.001(2)
C007 0.031(4) 0.003(3) 0.034(5) -0.002(3) -0.009(3) 0.004(2)
O008 0.062(4) 0.052(4) 0.029(3) -0.009(3) -0.016(3) 0.006(3)
N009 0.031(3) 0.015(3) 0.054(4) 0.001(3) -0.009(3) 0.003(2)
O00A 0.066(4) 0.039(4) 0.050(4) -0.005(3) 0.012(3) -0.001(3)
C00B 0.027(4) 0.012(3) 0.031(4) -0.003(3) -0.004(3) 0.004(3)
C00C 0.036(4) 0.009(3) 0.036(5) -0.005(3) -0.012(4) 0.002(3)
C00D 0.028(4) 0.023(4) 0.022(4) -0.004(3) -0.002(3) 0.001(3)
C00E 0.026(3) 0.022(4) 0.028(4) 0.003(3) -0.008(3) 0.001(3)
C00F 0.018(3) 0.012(3) 0.036(4) 0.003(3) -0.003(3) -0.001(3)
C00G 0.031(4) 0.009(3) 0.044(5) -0.006(3) 0.002(3) -0.001(3)
C00H 0.028(4) 0.007(3) 0.028(4) 0.003(3) 0.003(3) 0.001(3)
C00I 0.017(3) 0.010(3) 0.029(4) 0.003(3) 0.005(3) -0.003(2)
C00J 0.032(4) 0.012(3) 0.040(5) 0.006(3) -0.007(3) -0.005(3)
C00K 0.042(5) 0.015(4) 0.038(5) -0.001(3) 0.015(3) -0.007(3)
N00L 0.031(4) 0.014(3) 0.052(5) 0.009(3) -0.008(3) 0.002(3)
O00M 0.050(3) 0.055(4) 0.045(4) -0.003(3) 0.004(3) 0.018(3)
O00N 0.065(4) 0.038(4) 0.053(4) -0.020(3) 0.000(3) 0.004(3)
C00O 0.024(4) 0.018(4) 0.034(4) -0.005(3) -0.004(3) 0.003(3)
C00P 0.025(4) 0.010(4) 0.040(5) 0.005(3) -0.005(3) 0.001(3)
C00Q 0.028(3) 0.015(3) 0.020(4) -0.002(3) -0.003(3) -0.003(3)
N00R 0.022(3) 0.008(3) 0.034(4) 0.002(3) -0.004(3) -0.004(2)
C00S 0.037(4) 0.014(4) 0.027(4) -0.001(3) 0.004(3) -0.001(3)
C00T 0.029(4) 0.015(4) 0.034(5) 0.001(3) -0.001(3) 0.001(3)
C00U 0.028(4) 0.020(4) 0.033(4) 0.004(3) 0.000(3) -0.006(3)
C00V 0.021(3) 0.013(3) 0.034(4) -0.006(3) -0.001(3) 0.002(3)
C00W 0.041(4) 0.020(4) 0.028(4) 0.005(3) 0.008(3) -0.004(3)
C00X 0.025(4) 0.016(4) 0.057(6) -0.003(4) 0.003(4) -0.003(3)
C00Y 0.024(4) 0.011(3) 0.035(4) 0.006(3) 0.000(3) 0.000(3)
C010 0.038(4) 0.034(5) 0.023(4) -0.003(3) 0.008(3) -0.004(3)
C011 0.022(4) 0.007(3) 0.034(4) 0.002(3) -0.009(3) -0.003(3)
C012 0.025(4) 0.012(4) 0.030(5) 0.002(3) 0.004(3) -0.002(3)
C013 0.028(4) 0.018(4) 0.044(5) -0.005(3) -0.011(4) 0.003(3)
C014 0.033(4) 0.026(4) 0.040(5) 0.005(3) 0.007(3) -0.008(3)
C015 0.020(3) 0.014(3) 0.034(4) 0.000(3) 0.003(3) -0.002(3)
C016 0.023(3) 0.009(3) 0.039(4) 0.007(3) -0.005(3) -0.003(2)
C017 0.033(4) 0.020(4) 0.032(4) -0.002(3) 0.000(3) 0.007(3)
C018 0.039(4) 0.019(4) 0.028(4) -0.004(3) -0.005(3) 0.002(3)
C019 0.035(4) 0.009(4) 0.019(4) -0.005(2) -0.003(3) 0.001(2)
C01A 0.028(4) 0.021(4) 0.063(7) -0.004(4) -0.010(4) 0.003(3)
C01B 0.034(4) 0.045(5) 0.040(5) 0.004(4) -0.021(4) 0.007(4)
C01C 0.031(4) 0.016(4) 0.022(4) -0.005(3) -0.001(3) -0.001(3)
C01D 0.019(3) 0.006(4) 0.035(5) 0.008(3) -0.005(3) -0.002(2)
C01E 0.048(5) 0.036(5) 0.038(5) 0.007(4) -0.016(4) -0.002(4)
C01F 0.028(3) 0.015(4) 0.035(4) 0.006(3) -0.004(3) -0.001(3)
C1 0.052(6) 0.079(9) 0.081(9) 0.026(7) -0.017(6) -0.028(6)
N2 0.101(8) 0.124(11) 0.091(10) -0.013(8) 0.004(8) -0.036(9)
C3 0.089(9) 0.092(10) 0.076(9) 0.010(7) -0.010(7) -0.036(7)
C4 0.126(15) 0.105(12) 0.123(15) 0.011(11) 0.015(12) 0.062(11)
C5 0.32(4) 0.15(2) 0.126(18) 0.076(17) 0.09(2) 0.15(3)
N9 0.43(5) 0.129(19) 0.16(2) -0.001(16) -0.05(2) 0.16(3)

loop_
_atom_type_symbol
_atom_type_description
_atom_type_scat_dispersion_real
_atom_type_scat_dispersion_imag
_atom_type_scat_source
C C 0.0181 0.0091 'International Tables Vol C Tables 4.2.6.8 and 6.1.1.4'
H H 0.0000 0.0000 'International Tables Vol C Tables 4.2.6.8 and 6.1.1.4'
Cl Cl 0.3639 0.7018 'International Tables Vol C Tables 4.2.6.8 and 6.1.1.4'
Ir Ir -4.7710 6.5667 'International Tables Vol C Tables 4.2.6.8 and 6.1.1.4'
N N 0.0311 0.0180 'International Tables Vol C Tables 4.2.6.8 and 6.1.1.4'
O O 0.0492 0.0322 'International Tables Vol C Tables 4.2.6.8 and 6.1.1.4'
S S 0.3331 0.5567 'International Tables Vol C Tables 4.2.6.8 and 6.1.1.4'

loop_
_geom_angle_atom_site_label_1
_geom_angle_atom_site_label_2
_geom_angle_atom_site_label_3
_geom_angle
_geom_angle_site_symmetry_1
_geom_angle_site_symmetry_3
_geom_angle_publ_flag
N004 Ir01 N005 93.2(2) . . ?
N004 Ir01 N00R 91.5(2) . . ?
N006 Ir01 N004 172.6(2) . . ?
N006 Ir01 N005 93.1(2) . . ?
N006 Ir01 N00R 93.7(2) . . ?
C007 Ir01 N004 81.2(3) . . ?
C007 Ir01 N005 171.5(3) . . ?
C007 Ir01 N006 93.0(3) . . ?
C007 Ir01 N00R 96.1(3) . . ?
N00R Ir01 N005 77.6(2) . . ?
C01D Ir01 N004 94.1(3) . . ?
C01D Ir01 N005 95.8(2) . . ?
C01D Ir01 N006 81.4(3) . . ?
C01D Ir01 C007 90.9(3) . . ?
C01D Ir01 N00R 171.7(2) . . ?
O008 Cl02 O00A 110.2(4) . . ?
O008 Cl02 O00M 108.6(4) . . ?
O00A Cl02 O00M 108.7(4) . . ?
O00N Cl02 O008 110.2(4) . . ?
O00N Cl02 O00A 109.2(4) . . ?
O00N Cl02 O00M 109.8(4) . . ?
N00L S003 N009 100.2(3) . . ?
C00T N004 Ir01 128.3(5) . . ?
C00T N004 C00Z 117.7(6) . . ?
C00Z N004 Ir01 113.9(5) . . ?
C00I N005 Ir01 114.2(4) . . ?
C00O N005 Ir01 126.8(5) . . ?
C00O N005 C00I 119.0(6) . . ?
C00S N006 Ir01 128.7(5) . . ?
C00S N006 C016 117.9(6) . . ?
C016 N006 Ir01 113.3(4) . . ?
C018 C007 Ir01 131.4(5) . . ?
C018 C007 C019 114.8(6) . . ?
C019 C007 Ir01 113.9(6) . . ?
C00F N009 S003 106.1(5) . . ?
C017 C00B H00B 119.6 . . ?
C01D C00B H00B 119.6 . . ?
C01D C00B C017 120.7(7) . . ?
C00P C00C H00C 120.1 . . ?
C017 C00C H00C 120.1 . . ?
C017 C00C C00P 119.7(7) . . ?
C00E C00D H00D 120.6 . . ?
C00E C00D C00O 118.8(7) . . ?
C00O C00D H00D 120.6 . . ?
C00D C00E H00E 120.4 . . ?
C00D C00E C015 119.2(6) . . ?
C015 C00E H00E 120.4 . . ?
N009 C00F C00Y 114.7(6) . . ?
N009 C00F C012 124.5(7) . . ?
C00Y C00F C012 120.8(6) . . ?
C00K C00G C00X 125.5(7) . . ?
C00Z C00G C00K 117.9(7) . . ?
C00Z C00G C00X 116.6(7) . . ?
N00R C00H C00I 116.6(6) . . ?
N00R C00H C012 121.3(7) . . ?
C012 C00H C00I 122.1(7) . . ?
N005 C00I C00H 116.7(6) . . ?
N005 C00I C015 121.1(6) . . ?
C015 C00I C00H 122.2(6) . . ?
C00P C00J H00J 118.9 . . ?
C00U C00J H00J 118.9 . . ?
C00U C00J C00P 122.2(7) . . ?
C00G C00K H00K 120.5 . . ?
C00W C00K C00G 119.0(7) . . ?
C00W C00K H00K 120.5 . . ?
C00Y N00L S003 105.7(5) . . ?
N005 C00O C00D 122.8(6) . . ?
N005 C00O H00O 118.6 . . ?
C00D C00O H00O 118.6 . . ?
C00C C00P C00J 124.5(7) . . ?
C00C C00P C011 118.6(7) . . ?
C011 C00P C00J 116.9(7) . . ?
N00R C00Q H00Q 118.5 . . ?
N00R C00Q C01C 123.0(7) . . ?
C01C C00Q H00Q 118.5 . . ?
C00H N00R Ir01 114.8(5) . . ?
C00Q N00R Ir01 127.6(5) . . ?
C00Q N00R C00H 117.5(6) . . ?
N006 C00S H00S 118.2 . . ?
N006 C00S C010 123.5(6) . . ?
C010 C00S H00S 118.2 . . ?
N004 C00T H00T 119.2 . . ?
N004 C00T C00W 121.7(7) . . ?
C00W C00T H00T 119.2 . . ?
C00J C00U H00U 119.8 . . ?
C00J C00U C01F 120.5(7) . . ?
C01F C00U H00U 119.8 . . ?
C012 C00V H00V 120.4 . . ?
C012 C00V C01C 119.1(7) . . ?
C01C C00V H00V 120.4 . . ?
C00K C00W C00T 121.2(7) . . ?
C00K C00W H00W 119.4 . . ?
C00T C00W H00W 119.4 . . ?
C00G C00X H00X 119.6 . . ?
C01A C00X C00G 120.9(7) . . ?
C01A C00X H00X 119.6 . . ?
C00F C00Y C015 122.5(6) . . ?
N00L C00Y C00F 113.3(6) . . ?
N00L C00Y C015 124.2(7) . . ?
N004 C00Z C00G 122.4(6) . . ?
N004 C00Z C019 115.4(6) . . ?
C00G C00Z C019 122.2(6) . . ?
C00S C010 H010 120.6 . . ?
C014 C010 C00S 118.9(7) . . ?
C014 C010 H010 120.6 . . ?
C00P C011 C01D 122.9(7) . . ?
C016 C011 C00P 120.0(6) . . ?
C016 C011 C01D 117.1(6) . . ?
C00H C012 C00F 116.2(7) . . ?
C00V C012 C00F 123.9(7) . . ?
C00V C012 C00H 119.9(7) . . ?
C019 C013 C01A 118.6(8) . . ?
C019 C013 C01B 115.8(8) . . ?
C01B C013 C01A 125.6(8) . . ?
C010 C014 H014 120.6 . . ?
C010 C014 C01F 118.7(7) . . ?
C01F C014 H014 120.6 . . ?
C00E C015 C00I 119.1(6) . . ?
C00E C015 C00Y 124.7(7) . . ?
C00I C015 C00Y 116.1(6) . . ?
N006 C016 C011 115.2(6) . . ?
C01F C016 N006 121.6(7) . . ?
C01F C016 C011 123.2(6) . . ?
C00B C017 H017 119.2 . . ?
C00C C017 C00B 121.6(7) . . ?
C00C C017 H017 119.2 . . ?
C007 C018 H018 119.1 . . ?
C01E C018 C007 121.8(7) . . ?
C01E C018 H018 119.1 . . ?
C007 C019 C00Z 115.5(6) . . ?
C013 C019 C007 125.9(7) . . ?
C013 C019 C00Z 118.5(7) . . ?
C00X C01A C013 123.2(8) . . ?
C00X C01A H01A 118.4 . . ?
C013 C01A H01A 118.4 . . ?
C013 C01B H01B 119.2 . . ?
C01E C01B C013 121.6(7) . . ?
C01E C01B H01B 119.2 . . ?
C00Q C01C H01C 120.4 . . ?
C00V C01C C00Q 119.2(7) . . ?
C00V C01C H01C 120.4 . . ?
C00B C01D Ir01 130.7(5) . . ?
C00B C01D C011 116.4(6) . . ?
C011 C01D Ir01 112.9(5) . . ?
C018 C01E H01E 119.9 . . ?
C01B C01E C018 120.1(8) . . ?
C01B C01E H01E 119.9 . . ?
C014 C01F C00U 123.5(7) . . ?
C016 C01F C00U 117.1(7) . . ?
C016 C01F C014 119.4(6) . . ?
N2 C1 C3 169.8(17) . . ?
C1 C3 H3A 109.5 . . ?
C1 C3 H3B 109.5 . . ?
C1 C3 H3C 109.5 . . ?
H3A C3 H3B 109.5 . . ?
H3A C3 H3C 109.5 . . ?
H3B C3 H3C 109.5 . . ?
H4A C4 H4B 109.5 . . ?
H4A C4 H4C 109.5 . . ?
H4B C4 H4C 109.5 . . ?
C5 C4 H4A 109.5 . . ?
C5 C4 H4B 109.5 . . ?
C5 C4 H4C 109.5 . . ?
N9 C5 C4 167(4) . . ?

loop_
_geom_bond_atom_site_label_1
_geom_bond_atom_site_label_2
_geom_bond_distance
_geom_bond_site_symmetry_2
_geom_bond_publ_flag
Ir01 N004 2.059(6) . ?
Ir01 N005 2.143(5) . ?
Ir01 N006 2.046(6) . ?
Ir01 C007 2.016(7) . ?
Ir01 N00R 2.128(6) . ?
Ir01 C01D 2.009(7) . ?
Cl02 O008 1.438(6) . ?
Cl02 O00A 1.440(7) . ?
Cl02 O00M 1.445(6) . ?
Cl02 O00N 1.424(6) . ?
S003 N009 1.630(7) . ?
S003 N00L 1.630(7) . ?
N004 C00T 1.332(10) . ?
N004 C00Z 1.378(9) . ?
N005 C00I 1.366(8) . ?
N005 C00O 1.325(10) . ?
N006 C00S 1.312(10) . ?
N006 C016 1.399(9) . ?
C007 C018 1.402(12) . ?
C007 C019 1.412(11) . ?
N009 C00F 1.315(9) . ?
C00B H00B 0.9300 . ?
C00B C017 1.422(10) . ?
C00B C01D 1.397(10) . ?
C00C H00C 0.9300 . ?
C00C C00P 1.396(11) . ?
C00C C017 1.368(12) . ?
C00D H00D 0.9300 . ?
C00D C00E 1.379(10) . ?
C00D C00O 1.392(11) . ?
C00E H00E 0.9300 . ?
C00E C015 1.389(10) . ?
C00F C00Y 1.420(11) . ?
C00F C012 1.457(11) . ?
C00G C00K 1.397(11) . ?
C00G C00X 1.439(11) . ?
C00G C00Z 1.391(10) . ?
C00H C00I 1.452(10) . ?
C00H N00R 1.363(9) . ?
C00H C012 1.411(11) . ?
C00I C015 1.393(10) . ?
C00J H00J 0.9300 . ?
C00J C00P 1.452(11) . ?
C00J C00U 1.350(11) . ?
C00K H00K 0.9300 . ?
C00K C00W 1.349(12) . ?
N00L C00Y 1.344(10) . ?
C00O H00O 0.9300 . ?
C00P C011 1.415(11) . ?
C00Q H00Q 0.9300 . ?
C00Q N00R 1.350(9) . ?
C00Q C01C 1.394(11) . ?
C00S H00S 0.9300 . ?
C00S C010 1.400(11) . ?
C00T H00T 0.9300 . ?
C00T C00W 1.386(10) . ?
C00U H00U 0.9300 . ?
C00U C01F 1.464(10) . ?
C00V H00V 0.9300 . ?
C00V C012 1.369(10) . ?
C00V C01C 1.373(11) . ?
C00W H00W 0.9300 . ?
C00X H00X 0.9300 . ?
C00X C01A 1.348(14) . ?
C00Y C015 1.452(10) . ?
C00Z C019 1.451(11) . ?
C010 H010 0.9300 . ?
C010 C014 1.385(11) . ?
C011 C016 1.405(11) . ?
C011 C01D 1.415(10) . ?
C013 C019 1.391(11) . ?
C013 C01A 1.403(13) . ?
C013 C01B 1.402(12) . ?
C014 H014 0.9300 . ?
C014 C01F 1.401(11) . ?
C016 C01F 1.377(10) . ?
C017 H017 0.9300 . ?
C018 H018 0.9300 . ?
C018 C01E 1.400(11) . ?
C01A H01A 0.9300 . ?
C01B H01B 0.9300 . ?
C01B C01E 1.382(13) . ?
C01C H01C 0.9300 . ?
C01E H01E 0.9300 . ?
C1 N2 1.193(17) . ?
C1 C3 1.401(18) . ?
C3 H3A 0.9600 . ?
C3 H3B 0.9600 . ?
C3 H3C 0.9600 . ?
C4 H4A 0.9600 . ?
C4 H4B 0.9600 . ?
C4 H4C 0.9600 . ?
C4 C5 1.59(4) . ?
C5 N9 1.06(4) . ?

loop_
_geom_torsion_atom_site_label_1
_geom_torsion_atom_site_label_2
_geom_torsion_atom_site_label_3
_geom_torsion_atom_site_label_4
_geom_torsion
_geom_torsion_site_symmetry_1
_geom_torsion_site_symmetry_2
_geom_torsion_site_symmetry_3
_geom_torsion_site_symmetry_4
_geom_torsion_publ_flag
Ir01 N004 C00T C00W -179.5(6) . . . . ?
Ir01 N004 C00Z C00G -179.2(5) . . . . ?
Ir01 N004 C00Z C019 -0.2(8) . . . . ?
Ir01 N005 C00I C00H -1.7(7) . . . . ?
Ir01 N005 C00I C015 177.2(5) . . . . ?
Ir01 N005 C00O C00D -177.5(6) . . . . ?
Ir01 N006 C00S C010 -177.9(6) . . . . ?
Ir01 N006 C016 C011 -0.8(7) . . . . ?
Ir01 N006 C016 C01F 179.3(5) . . . . ?
Ir01 C007 C018 C01E -178.5(6) . . . . ?
Ir01 C007 C019 C00Z -4.4(8) . . . . ?
Ir01 C007 C019 C013 178.3(5) . . . . ?
S003 N009 C00F C00Y -0.1(8) . . . . ?
S003 N009 C00F C012 -179.9(6) . . . . ?
S003 N00L C00Y C00F -0.5(8) . . . . ?
S003 N00L C00Y C015 -179.8(6) . . . . ?
N004 C00T C00W C00K 1.1(12) . . . . ?
N004 C00Z C019 C007 3.0(9) . . . . ?
N004 C00Z C019 C013 -179.5(6) . . . . ?
N005 C00I C015 C00E 1.2(10) . . . . ?
N005 C00I C015 C00Y -179.9(6) . . . . ?
N006 C00S C010 C014 -1.6(13) . . . . ?
N006 C016 C01F C00U 179.2(6) . . . . ?
N006 C016 C01F C014 -1.1(10) . . . . ?
C007 C018 C01E C01B -0.5(13) . . . . ?
N009 S003 N00L C00Y 0.4(6) . . . . ?
N009 C00F C00Y N00L 0.4(9) . . . . ?
N009 C00F C00Y C015 179.7(7) . . . . ?
N009 C00F C012 C00H -178.6(7) . . . . ?
N009 C00F C012 C00V 0.0(12) . . . . ?
C00C C00P C011 C016 178.0(7) . . . . ?
C00C C00P C011 C01D -1.3(11) . . . . ?
C00D C00E C015 C00I -0.8(10) . . . . ?
C00D C00E C015 C00Y -179.6(7) . . . . ?
C00E C00D C00O N005 -0.1(12) . . . . ?
C00F C00Y C015 C00E 179.0(7) . . . . ?
C00F C00Y C015 C00I 0.1(10) . . . . ?
C00G C00K C00W C00T 0.4(11) . . . . ?
C00G C00X C01A C013 0.3(11) . . . . ?
C00G C00Z C019 C007 -178.0(7) . . . . ?
C00G C00Z C019 C013 -0.5(10) . . . . ?
C00H C00I C015 C00E 180.0(6) . . . . ?
C00H C00I C015 C00Y -1.1(10) . . . . ?
C00I N005 C00O C00D 0.4(11) . . . . ?
C00I C00H N00R Ir01 0.9(8) . . . . ?
C00I C00H N00R C00Q -179.4(6) . . . . ?
C00I C00H C012 C00F -2.5(10) . . . . ?
C00I C00H C012 C00V 178.8(6) . . . . ?
C00J C00P C011 C016 -2.0(10) . . . . ?
C00J C00P C011 C01D 178.6(6) . . . . ?
C00J C00U C01F C014 -179.7(7) . . . . ?
C00J C00U C01F C016 0.0(10) . . . . ?
C00K C00G C00X C01A -178.3(7) . . . . ?
C00K C00G C00Z N004 -2.6(10) . . . . ?
C00K C00G C00Z C019 178.4(7) . . . . ?
N00L S003 N009 C00F -0.1(6) . . . . ?
N00L C00Y C015 C00E -1.7(12) . . . . ?
N00L C00Y C015 C00I 179.4(7) . . . . ?
C00O N005 C00I C00H -179.9(7) . . . . ?
C00O N005 C00I C015 -1.0(10) . . . . ?
C00O C00D C00E C015 0.2(11) . . . . ?
C00P C00C C017 C00B -0.2(11) . . . . ?
C00P C00J C00U C01F -0.4(11) . . . . ?
C00P C011 C016 N006 -178.2(6) . . . . ?
C00P C011 C016 C01F 1.7(11) . . . . ?
C00P C011 C01D Ir01 178.4(5) . . . . ?
C00P C011 C01D C00B -0.4(10) . . . . ?
N00R C00H C00I N005 0.5(9) . . . . ?
N00R C00H C00I C015 -178.3(6) . . . . ?
N00R C00H C012 C00F 178.2(6) . . . . ?
N00R C00H C012 C00V -0.5(11) . . . . ?
N00R C00Q C01C C00V -1.4(11) . . . . ?
C00S N006 C016 C011 179.3(7) . . . . ?
C00S N006 C016 C01F -0.5(10) . . . . ?
C00S C010 C014 C01F 0.0(12) . . . . ?
C00T N004 C00Z C00G 4.0(11) . . . . ?
C00T N004 C00Z C019 -177.0(7) . . . . ?
C00U C00J C00P C00C -178.6(7) . . . . ?
C00U C00J C00P C011 1.4(11) . . . . ?
C00X C00G C00K C00W -179.8(7) . . . . ?
C00X C00G C00Z N004 177.5(7) . . . . ?
C00X C00G C00Z C019 -1.4(10) . . . . ?
C00Y C00F C012 C00H 1.6(10) . . . . ?
C00Y C00F C012 C00V -179.7(7) . . . . ?
C00Z N004 C00T C00W -3.2(11) . . . . ?
C00Z C00G C00K C00W 0.4(11) . . . . ?
C00Z C00G C00X C01A 1.6(10) . . . . ?
C010 C014 C01F C00U -179.0(7) . . . . ?
C010 C014 C01F C016 1.3(11) . . . . ?
C011 C016 C01F C00U -0.6(10) . . . . ?
C011 C016 C01F C014 179.1(7) . . . . ?
C012 C00F C00Y N00L -179.8(7) . . . . ?
C012 C00F C00Y C015 -0.5(11) . . . . ?
C012 C00H C00I N005 -178.7(6) . . . . ?
C012 C00H C00I C015 2.4(10) . . . . ?
C012 C00H N00R Ir01 -179.8(5) . . . . ?
C012 C00H N00R C00Q -0.1(10) . . . . ?
C012 C00V C01C C00Q 0.7(11) . . . . ?
C013 C01B C01E C018 -0.1(13) . . . . ?
C016 N006 C00S C010 1.9(11) . . . . ?
C016 C011 C01D Ir01 -1.0(8) . . . . ?
C016 C011 C01D C00B -179.8(6) . . . . ?
C017 C00B C01D Ir01 -176.6(5) . . . . ?
C017 C00B C01D C011 1.9(10) . . . . ?
C017 C00C C00P C00J -178.3(7) . . . . ?
C017 C00C C00P C011 1.6(11) . . . . ?
C018 C007 C019 C00Z 176.0(7) . . . . ?
C018 C007 C019 C013 -1.3(11) . . . . ?
C019 C007 C018 C01E 1.1(11) . . . . ?
C019 C013 C01A C00X -2.3(11) . . . . ?
C019 C013 C01B C01E 0.0(12) . . . . ?
C01A C013 C019 C007 179.5(7) . . . . ?
C01A C013 C019 C00Z 2.3(10) . . . . ?
C01A C013 C01B C01E -178.6(8) . . . . ?
C01B C013 C019 C007 0.8(11) . . . . ?
C01B C013 C019 C00Z -176.4(7) . . . . ?
C01B C013 C01A C00X 176.3(8) . . . . ?
C01C C00Q N00R Ir01 -179.3(5) . . . . ?
C01C C00Q N00R C00H 1.0(10) . . . . ?
C01C C00V C012 C00F -178.4(7) . . . . ?
C01C C00V C012 C00H 0.2(11) . . . . ?
C01D C00B C017 C00C -1.7(11) . . . . ?
C01D C011 C016 N006 1.3(9) . . . . ?
C01D C011 C016 C01F -178.9(6) . . . . ?
